data_2202273
loop_
_publ_author_name
'Napolitano, H. B.'
'Silva, M.'
'Ellena, J.'
'Rocha, W. C.'
'Vieira, P. C.'
'Thiemann, O. H.'
'Oliva, G.'

_publ_section_title
;
 Redetermination of skimmianine: a new inhibitor against the Leishmania
 APRT enzyme
;
_journal_issue 10
_journal_name_full 'Acta Crystallographica Section E'
_journal_page_first o1503
_journal_page_last o1505
_journal_paper_doi 10.1107/S1600536803019913
_journal_volume 59
_journal_year 2003
_chemical_formula_moiety 'C14 H13 N O4'
_chemical_formula_sum 'C14 H13 N O4'
_chemical_formula_weight 259.25
_space_group_IT_number 14
_symmetry_cell_setting monoclinic
_symmetry_space_group_name_Hall '-P 2ybc'
_symmetry_space_group_name_H-M 'P 1 21/c 1'
_audit_creation_method 'WinGX routine CIF_UPDATE'
_cell_angle_alpha 90
_cell_angle_beta 94.3530(10)
_cell_angle_gamma 90
_cell_formula_units_Z 4
_cell_length_a 7.24290(10)
_cell_length_b 10.4418(2)
_cell_length_c 15.4618(3)
_cell_measurement_reflns_used 2808
_cell_measurement_temperature 120(2)
_cell_measurement_theta_max 27.485
_cell_measurement_theta_min 3.395
_cell_volume 1165.99(4)
_computing_cell_refinement 'HKL Scalepack (Otwinowski & Minor, 1997)'
_computing_data_collection 'COLLECT (Nonius, 1998)'
_computing_data_reduction 'HKL Denzo (Otwinowski & Minor, 1997) and Scalepack'
_computing_molecular_graphics 'Ortep-3 for Windows (Farrugia, 1997) and PLATON (Spek, 2002)'
_computing_publication_material 'WinGX publication routines (Farrugia, 1999)'
_computing_structure_refinement 'SHELXL97 (Sheldrick, 1997)'
_computing_structure_solution 'SHELXS97 (Sheldrick, 1997)'
_diffrn_measured_fraction_theta_full 0.996
_diffrn_measured_fraction_theta_max 0.996
_diffrn_measurement_device '95mm CCD camera on \k-goniostat'
_diffrn_measurement_device_type KappaCCD
_diffrn_measurement_method '\f and \w scans'
_diffrn_radiation_type MoK\a
_diffrn_radiation_wavelength 0.71073
_diffrn_reflns_av_R_equivalents 0.0129
_diffrn_reflns_limit_h_max 9
_diffrn_reflns_limit_h_min -9
_diffrn_reflns_limit_k_max 13
_diffrn_reflns_limit_k_min -13
_diffrn_reflns_limit_l_max 20
_diffrn_reflns_limit_l_min -20
_diffrn_reflns_number 5117
_diffrn_reflns_theta_full 27.47
_diffrn_reflns_theta_max 27.47
_diffrn_reflns_theta_min 3.75
_diffrn_standards_decay_% none
_diffrn_standards_number 0
_exptl_absorpt_coefficient_mu 0.109
_exptl_absorpt_correction_type none
_exptl_crystal_colour 'light yellow'
_exptl_crystal_density_diffrn 1.477
_exptl_crystal_density_method 'not measured'
_exptl_crystal_description prism
_exptl_crystal_F_000 544
_exptl_crystal_size_max 0.32
_exptl_crystal_size_mid 0.18
_exptl_crystal_size_min 0.16
_refine_diff_density_max 0.292
_refine_diff_density_min -0.222
_refine_ls_extinction_method none
_refine_ls_goodness_of_fit_ref 1.043
_refine_ls_hydrogen_treatment mixed
_refine_ls_matrix_type full
_refine_ls_number_parameters 207
_refine_ls_number_reflns 2672
_refine_ls_number_restraints 0
_refine_ls_restrained_S_all 1.043
_refine_ls_R_factor_gt 0.0376
_refine_ls_shift/su_max 0
_refine_ls_structure_factor_coef Fsqd
_refine_ls_weighting_details 'calc w = 1/[\s^2^(Fo^2^)+(0.0633P)^2^+0.2061P] where P = (Fo^2^+2Fc^2^)/3'
_refine_ls_weighting_scheme calc
_refine_ls_wR_factor_ref 0.1043
_reflns_number_gt 2301
_reflns_number_total 2672
_reflns_threshold_expression >2\s(I)
_cod_data_source_file ac6054.cif
_cod_data_source_block I
_cod_original_sg_symbol_H-M 'P 21/c'
_cod_database_code 2202273

loop_
_symmetry_equiv_pos_as_xyz
'x, y, z'
'-x, y+1/2, -z+1/2'
'-x, -y, -z'
'x, -y-1/2, z-1/2'

loop_
_atom_site_label
_atom_site_fract_x
_atom_site_fract_y
_atom_site_fract_z
_atom_site_U_iso_or_equiv
_atom_site_adp_type
_atom_site_calc_flag
_atom_site_refinement_flags
_atom_site_occupancy
_atom_site_disorder_assembly
_atom_site_disorder_group
_atom_site_type_symbol
N 0.33424(12) 0.57374(9) 0.13399(5) 0.0194(2) Uani d . 1 . . N
O1 0.42550(11) 0.43483(8) 0.24532(5) 0.0243(2) Uani d . 1 . . O
O2 0.28060(11) 0.25320(7) -0.03212(5) 0.0233(2) Uani d . 1 . . O
O3 0.27979(10) 0.81129(7) 0.06424(5) 0.02058(19) Uani d . 1 . . O
O4 0.13823(11) 0.84432(7) -0.09956(5) 0.0245(2) Uani d . 1 . . O
C1 0.36749(14) 0.45696(11) 0.15976(6) 0.0194(2) Uani d . 1 . . C
C2 0.35529(13) 0.33930(10) 0.11348(7) 0.0192(2) Uani d . 1 . . C
C3 0.29818(13) 0.34916(10) 0.02597(7) 0.0186(2) Uani d . 1 . . C
C4 0.25319(13) 0.47355(10) -0.00799(6) 0.0177(2) Uani d . 1 . . C
C5 0.27531(13) 0.58198(10) 0.04770(6) 0.0175(2) Uani d . 1 . . C
C6 0.18805(14) 0.49268(11) -0.09582(7) 0.0200(2) Uani d . 1 . . C
C7 0.14623(14) 0.61268(11) -0.12728(7) 0.0208(2) Uani d . 1 . . C
C8 0.17206(14) 0.72110(10) -0.07294(6) 0.0186(2) Uani d . 1 . . C
C9 0.23761(13) 0.70556(10) 0.01291(7) 0.0178(2) Uani d . 1 . . C
C10 0.45022(15) 0.30320(11) 0.25283(8) 0.0253(3) Uani d . 1 . . C
C11 0.41129(14) 0.24193(11) 0.17749(7) 0.0234(2) Uani d . 1 . . C
C12 0.32400(16) 0.12536(11) -0.00303(8) 0.0261(3) Uani d . 1 . . C
C13 0.13052(15) 0.85758(11) 0.11072(7) 0.0249(2) Uani d . 1 . . C
H13A 0.0434 0.9021 0.0716 0.037 Uiso calc R 1 . . H
H13B 0.1777 0.9151 0.1555 0.037 Uiso calc R 1 . . H
H13C 0.07 0.7867 0.1363 0.037 Uiso calc R 1 . . H
C14 0.09275(16) 0.86442(11) -0.19021(7) 0.0244(2) Uani d . 1 . . C
H6 0.1727(18) 0.4202(15) -0.1341(8) 0.027(3) Uiso d . 1 . . H
H7 0.0956(19) 0.6262(15) -0.1894(10) 0.035(4) Uiso d . 1 . . H
H11 0.4213(18) 0.1499(14) 0.1694(9) 0.027(3) Uiso d . 1 . . H
H10 0.4961(18) 0.2723(14) 0.3098(9) 0.027(3) Uiso d . 1 . . H
H12A 0.454(2) 0.1187(15) 0.0224(10) 0.041 Uiso d . 1 . . H
H12B 0.307(2) 0.0721(16) -0.0552(10) 0.041 Uiso d . 1 . . H
H12C 0.241(2) 0.0970(16) 0.0400(10) 0.041 Uiso d . 1 . . H
H14A 0.189(2) 0.8265(15) -0.2252(10) 0.041 Uiso d . 1 . . H
H14B 0.089(2) 0.9608(17) -0.1963(9) 0.041 Uiso d . 1 . . H
H14C -0.032(2) 0.8273(15) -0.2072(10) 0.041 Uiso d . 1 . . H

loop_
_atom_site_aniso_label
_atom_site_aniso_U_11
_atom_site_aniso_U_22
_atom_site_aniso_U_33
_atom_site_aniso_U_12
_atom_site_aniso_U_13
_atom_site_aniso_U_23
N 0.0198(4) 0.0202(4) 0.0179(4) 0.0013(3) -0.0001(3) -0.0006(3)
O1 0.0288(4) 0.0239(4) 0.0194(4) 0.0034(3) -0.0040(3) 0.0025(3)
O2 0.0292(4) 0.0149(4) 0.0253(4) 0.0008(3) -0.0002(3) -0.0024(3)
O3 0.0217(4) 0.0172(4) 0.0228(4) -0.0003(3) 0.0019(3) -0.0052(3)
O4 0.0351(4) 0.0183(4) 0.0198(4) 0.0040(3) -0.0003(3) 0.0022(3)
C1 0.0175(5) 0.0227(5) 0.0178(5) 0.0017(4) -0.0002(4) 0.0017(4)
C2 0.0155(5) 0.0196(5) 0.0225(5) 0.0002(4) 0.0017(4) 0.0013(4)
C3 0.0161(4) 0.0180(5) 0.0219(5) -0.0007(4) 0.0024(4) -0.0026(4)
C4 0.0157(5) 0.0182(5) 0.0195(5) -0.0007(4) 0.0026(4) -0.0012(4)
C5 0.0150(4) 0.0187(5) 0.0188(5) -0.0002(4) 0.0015(4) -0.0005(4)
C6 0.0207(5) 0.0205(5) 0.0188(5) -0.0009(4) 0.0012(4) -0.0031(4)
C7 0.0220(5) 0.0230(5) 0.0172(5) 0.0001(4) 0.0006(4) -0.0010(4)
C8 0.0191(5) 0.0174(5) 0.0193(5) 0.0012(4) 0.0024(4) 0.0017(4)
C9 0.0174(5) 0.0171(5) 0.0191(5) -0.0004(4) 0.0016(4) -0.0022(4)
C10 0.0248(5) 0.0241(6) 0.0265(6) 0.0028(4) -0.0013(4) 0.0063(4)
C11 0.0214(5) 0.0220(5) 0.0267(5) 0.0018(4) 0.0002(4) 0.0051(4)
C12 0.0283(6) 0.0155(5) 0.0340(6) 0.0004(4) 0.0002(5) -0.0015(4)
C13 0.0270(5) 0.0240(6) 0.0240(5) 0.0017(4) 0.0043(4) -0.0052(4)
C14 0.0280(6) 0.0250(6) 0.0202(5) 0.0045(4) 0.0013(4) 0.0050(4)

loop_
_atom_type_symbol
_atom_type_description
_atom_type_scat_dispersion_real
_atom_type_scat_dispersion_imag
_atom_type_scat_source
O O 0.0106 0.0060 'International Tables Vol C Tables 4.2.6.8 and 6.1.1.4'
N N 0.0061 0.0033 'International Tables Vol C Tables 4.2.6.8 and 6.1.1.4'
C C 0.0033 0.0016 'International Tables Vol C Tables 4.2.6.8 and 6.1.1.4'
H H 0.0000 0.0000 'International Tables Vol C Tables 4.2.6.8 and 6.1.1.4'

loop_
_geom_angle_atom_site_label_1
_geom_angle_atom_site_label_2
_geom_angle_atom_site_label_3
_geom_angle
C1 N C5 113.18(9)
C1 O1 C10 105.92(8)
C3 O2 C12 118.42(8)
C9 O3 C13 114.67(8)
C8 O4 C14 117.11(8)
N C1 O1 119.20(10)
N C1 C2 130.83(10)
O1 C1 C2 109.97(9)
C3 C2 C1 115.41(10)
C3 C2 C11 139.63(10)
C1 C2 C11 104.96(9)
O2 C3 C2 126.98(10)
O2 C3 C4 115.10(9)
C2 C3 C4 117.91(9)
C6 C4 C5 118.76(9)
C6 C4 C3 122.00(9)
C5 C4 C3 119.23(9)
N C5 C9 117.59(9)
N C5 C4 123.40(10)
C9 C5 C4 119.01(9)
C7 C6 C4 121.18(10)
C7 C6 H6 119.3(8)
C4 C6 H6 119.5(8)
C6 C7 C8 120.38(9)
C6 C7 H7 121.3(9)
C8 C7 H7 118.3(9)
O4 C8 C9 116.07(9)
O4 C8 C7 124.19(9)
C9 C8 C7 119.74(10)
O3 C9 C8 120.14(9)
O3 C9 C5 118.84(9)
C8 C9 C5 120.86(10)
C11 C10 O1 112.47(10)
C11 C10 H10 131.6(9)
O1 C10 H10 115.9(9)
C10 C11 C2 106.69(10)
C10 C11 H11 124.8(8)
C2 C11 H11 128.5(8)
O2 C12 H12A 111.6(9)
O2 C12 H12B 105.0(9)
H12A C12 H12B 110.1(12)
O2 C12 H12C 111.3(10)
H12A C12 H12C 108.8(12)
H12B C12 H12C 110.1(13)
O3 C13 H13A 109.5
O3 C13 H13B 109.5
H13A C13 H13B 109.5
O3 C13 H13C 109.5
H13A C13 H13C 109.5
H13B C13 H13C 109.5
O4 C14 H14A 110.7(9)
O4 C14 H14B 103.9(8)
H14A C14 H14B 111.1(12)
O4 C14 H14C 109.7(9)
H14A C14 H14C 111.1(12)
H14B C14 H14C 110.1(12)

loop_
_geom_bond_atom_site_label_1
_geom_bond_atom_site_label_2
_geom_bond_site_symmetry_2
_geom_bond_distance
_geom_bond_publ_flag
N C1 . 1.2996(14) ?
N C5 . 1.3723(13) ?
O1 C1 . 1.3769(12) ?
O1 C10 . 1.3898(14) ?
O2 C3 . 1.3452(12) ?
O2 C12 . 1.4358(13) ?
O3 C9 . 1.3804(12) ?
O3 C13 . 1.4272(12) ?
O4 C8 . 1.3674(13) ?
O4 C14 . 1.4306(13) ?
C1 C2 . 1.4211(15) ?
C2 C3 . 1.3883(15) ?
C2 C11 . 1.4549(14) ?
C3 C4 . 1.4293(14) ?
C4 C6 . 1.4176(14) ?
C4 C5 . 1.4240(14) ?
C5 C9 . 1.4166(14) ?
C6 C7 . 1.3697(15) ?
C6 H6 . 0.962(15) ?
C7 C8 . 1.4137(15) ?
C7 H7 . 1.012(15) ?
C8 C9 . 1.3848(14) ?
C10 C11 . 1.3401(16) ?
C10 H10 . 0.973(14) ?
C11 H11 . 0.973(15) ?
C12 H12A . 0.992(16) ?
C12 H12B . 0.980(16) ?
C12 H12C . 0.976(15) ?
C13 H13A . 0.96 ?
C13 H13B . 0.96 ?
C13 H13C . 0.96 ?
C14 H14A . 0.999(16) ?
C14 H14B . 1.011(17) ?
C14 H14C . 0.998(16) ?

loop_
_geom_hbond_atom_site_label_D
_geom_hbond_atom_site_label_H
_geom_hbond_atom_site_label_A
_geom_hbond_site_symmetry_A
_geom_hbond_distance_DH
_geom_hbond_distance_HA
_geom_hbond_distance_DA
_geom_hbond_angle_DHA
C10 H10 O3 2_645 0.970(10) 2.470(10) 3.3150(10) 144.8(11)
C12 H12A O3 3_665 0.990(10) 2.540(10) 3.1590(10) 120.3(11)
C10 H10 N 2_645 0.970(10) 2.530(10) 3.2900(10) 134.9(11)
C14 H14A N 4_575 0.990(10) 2.690(10) 3.4030(10) 128.0(11)

loop_
_geom_torsion_atom_site_label_1
_geom_torsion_atom_site_label_2
_geom_torsion_atom_site_label_3
_geom_torsion_atom_site_label_4
_geom_torsion
C5 N C1 O1 -179.22(8)
C5 N C1 C2 1.00(16)
C10 O1 C1 N -179.69(9)
C10 O1 C1 C2 0.13(11)
N C1 C2 C3 -0.10(17)
O1 C1 C2 C3 -179.89(8)
N C1 C2 C11 179.60(11)
O1 C1 C2 C11 -0.19(11)
C12 O2 C3 C2 0.09(15)
C12 O2 C3 C4 179.76(8)
C1 C2 C3 O2 178.01(9)
C11 C2 C3 O2 -1.6(2)
C1 C2 C3 C4 -1.65(14)
C11 C2 C3 C4 178.79(11)
O2 C3 C4 C6 2.33(14)
C2 C3 C4 C6 -177.97(9)
O2 C3 C4 C5 -177.27(8)
C2 C3 C4 C5 2.43(14)
C1 N C5 C9 -179.19(8)
C1 N C5 C4 -0.11(14)
C6 C4 C5 N 178.82(9)
C3 C4 C5 N -1.57(15)
C6 C4 C5 C9 -2.11(14)
C3 C4 C5 C9 177.50(8)
C5 C4 C6 C7 -0.18(15)
C3 C4 C6 C7 -179.77(9)
C4 C6 C7 C8 1.70(16)
C14 O4 C8 C9 172.41(9)
C14 O4 C8 C7 -6.84(14)
C6 C7 C8 O4 178.33(9)
C6 C7 C8 C9 -0.90(15)
C13 O3 C9 C8 91.14(11)
C13 O3 C9 C5 -93.42(11)
O4 C8 C9 O3 -5.38(14)
C7 C8 C9 O3 173.90(8)
O4 C8 C9 C5 179.27(8)
C7 C8 C9 C5 -1.45(15)
N C5 C9 O3 6.65(14)
C4 C5 C9 O3 -172.47(8)
N C5 C9 C8 -177.94(8)
C4 C5 C9 C8 2.94(15)
C1 O1 C10 C11 -0.02(12)
O1 C10 C11 C2 -0.10(12)
C3 C2 C11 C10 179.76(13)
C1 C2 C11 C10 0.17(11)
N O1 O2 O3 2.22(3)
O1 O2 O3 O4 -173.67(3)
O2 O3 O4 C1 4.96(3)
O3 O4 C1 C2 -172.58(8)
O4 C1 C2 C3 0.54(10)
C1 C2 C3 C4 -1.65(14)
C2 C3 C4 C5 2.43(14)
C3 C4 C5 C6 179.61(15)
C4 C5 C6 C7 179.85(13)
C5 C6 C7 C8 1.61(10)
C6 C7 C8 C9 -0.90(15)
C7 C8 C9 C10 -1.95(16)
C8 C9 C10 C11 3.84(12)

loop_
_cod_related_entry_id
_cod_related_entry_database
_cod_related_entry_code
1 ChemSpider 6502
